data_4336361
loop_
_publ_author_name
'Konstantin Junold'
'Johannes A. Baus'
'Christian Burschka'
'Thomas Vent-Schmidt'
'Sebastian Riedel'
'Reinhold Tacke'

_publ_contact_author_address
;Institut fuer Anorganische Chemie
Julius-Maximilians-Universitaet Wuerzburg
Am Hubland
D-97074 Wuerzburg
Germany,
Institut fuer Anorganische und Analytische Chemie
Universitaet Freiburg
Albertstrasse 21
D-79104 Freiburg i. Br.
Germany
;
_publ_contact_author_email r.tacke@uni-wuerzburg.de
_publ_contact_author_fax '049 931 3184609'
_publ_contact_author_name 'Reinhold Tacke, Sebastian Riedel'
_publ_contact_author_phone '049 931 3185251'
_publ_section_title
;
 Five-Coordinate Silicon(II) Compounds with Si-M Bonds (M = Cr, Mo, W,
 Fe): Bis[N,N'-diisopropylbenzamidinato(-)]silicon(II) as a Ligand in
 Transition-Metal Complexes
;
_journal_name_full 'Inorganic Chemistry'
_journal_page_first 11593
_journal_page_last 11599
_journal_paper_doi 10.1021/ic401954e
_journal_volume 52
_journal_year 2013
_chemical_formula_moiety 'C31 H38 Mo N4 O5 Si'
_chemical_formula_sum 'C31 H38 Mo N4 O5 Si'
_chemical_formula_weight 670.68
_chemical_name_systematic
; 
 ? 
;
_space_group_IT_number 14
_symmetry_cell_setting monoclinic
_symmetry_space_group_name_Hall '-P 2yn'
_symmetry_space_group_name_H-M 'P 1 21/n 1'
_atom_sites_solution_hydrogens geom
_atom_sites_solution_primary direct
_atom_sites_solution_secondary difmap
_audit_creation_method SHELXL-97
_cell_angle_alpha 90.00
_cell_angle_beta 106.977(16)
_cell_angle_gamma 90.00
_cell_formula_units_Z 4
_cell_length_a 10.7945(15)
_cell_length_b 19.703(3)
_cell_length_c 16.706(2)
_cell_measurement_reflns_used 4998
_cell_measurement_temperature 173(2)
_cell_measurement_theta_max 29.15
_cell_measurement_theta_min 2.45
_cell_volume 3398.3(9)
_computing_cell_refinement Stoe-IPDS
_computing_data_collection Stoe-IPDS
_computing_data_reduction Stoe-IPDS
_computing_molecular_graphics ORTEP/POV-Ray
_computing_publication_material Bruker-SHELXTL
_computing_structure_refinement 'SHELXL-97 (Sheldrick, 2008)'
_computing_structure_solution 'SHELXS-97 (Sheldrick, 2008)'
_diffrn_ambient_temperature 173(2)
_diffrn_measured_fraction_theta_full 0.998
_diffrn_measured_fraction_theta_max 0.998
_diffrn_measurement_device_type image_plate-Stoe-IPDS
_diffrn_measurement_method 'omega scan'
_diffrn_radiation_monochromator graphite
_diffrn_radiation_source 'fine-focus sealed tube'
_diffrn_radiation_type MoK\a
_diffrn_radiation_wavelength 0.71073
_diffrn_reflns_av_R_equivalents 0.0370
_diffrn_reflns_av_sigmaI/netI 0.0269
_diffrn_reflns_limit_h_max 13
_diffrn_reflns_limit_h_min -13
_diffrn_reflns_limit_k_max 24
_diffrn_reflns_limit_k_min -24
_diffrn_reflns_limit_l_max 20
_diffrn_reflns_limit_l_min -20
_diffrn_reflns_number 22081
_diffrn_reflns_theta_full 26.02
_diffrn_reflns_theta_max 26.02
_diffrn_reflns_theta_min 2.75
_exptl_absorpt_coefficient_mu 0.463
_exptl_absorpt_correction_T_max 0.9467
_exptl_absorpt_correction_T_min 0.7452
_exptl_absorpt_correction_type multi-scan
_exptl_absorpt_process_details
;
[c.f. r.h. blessing, acta cryst. (1995), a51, 33-38]
;
_exptl_crystal_colour pale_yellow
_exptl_crystal_density_diffrn 1.311
_exptl_crystal_description block
_exptl_crystal_F_000 1392
_exptl_crystal_size_max 0.65
_exptl_crystal_size_mid 0.5
_exptl_crystal_size_min 0.45
_refine_diff_density_max 0.528
_refine_diff_density_min -0.388
_refine_diff_density_rms 0.061
_refine_ls_extinction_method none
_refine_ls_goodness_of_fit_ref 1.036
_refine_ls_hydrogen_treatment constr
_refine_ls_matrix_type full
_refine_ls_number_parameters 387
_refine_ls_number_reflns 6688
_refine_ls_number_restraints 0
_refine_ls_restrained_S_all 1.036
_refine_ls_R_factor_all 0.0357
_refine_ls_R_factor_gt 0.0303
_refine_ls_shift/su_max 0.002
_refine_ls_shift/su_mean 0.000
_refine_ls_structure_factor_coef Fsqd
_refine_ls_weighting_details 'calc w=1/[\s^2^(Fo^2^)+(0.0555P)^2^+0.5785P] where P=(Fo^2^+2Fc^2^)/3'
_refine_ls_weighting_scheme calc
_refine_ls_wR_factor_gt 0.0797
_refine_ls_wR_factor_ref 0.0825
_reflns_number_gt 5782
_reflns_number_total 6688
_reflns_threshold_expression >2sigma(I)
_cod_data_source_file ic401954e_si_001_3.cif
_cod_data_source_block jun100c_multi-scan
_cod_original_cell_volume 3398.2(8)
_cod_database_code 4336361

loop_
_symmetry_equiv_pos_as_xyz
'x, y, z'
'-x+1/2, y+1/2, -z+1/2'
'-x, -y, -z'
'x-1/2, -y-1/2, z-1/2'

loop_
_atom_site_label
_atom_site_type_symbol
_atom_site_fract_x
_atom_site_fract_y
_atom_site_fract_z
_atom_site_U_iso_or_equiv
_atom_site_adp_type
_atom_site_occupancy
_atom_site_symmetry_multiplicity
_atom_site_calc_flag
_atom_site_refinement_flags
Mo Mo 0.776225(14) 0.174326(7) 0.108989(9) 0.02401(7) Uani 1 1 d .
Si Si 0.82216(5) 0.08838(2) 0.23053(3) 0.02365(11) Uani 1 1 d .
O1 O 0.57280(18) 0.07715(11) -0.01448(12) 0.0649(5) Uani 1 1 d .
O2 O 1.00325(16) 0.09865(10) 0.05886(10) 0.0535(4) Uani 1 1 d .
O3 O 0.96674(16) 0.28189(9) 0.22366(12) 0.0563(5) Uani 1 1 d .
O4 O 0.55597(17) 0.23624(9) 0.17902(13) 0.0582(5) Uani 1 1 d .
O5 O 0.72070(16) 0.27598(10) -0.04270(11) 0.0603(5) Uani 1 1 d .
N1 N 0.82954(14) 0.11159(7) 0.33666(9) 0.0238(3) Uani 1 1 d .
N2 N 0.64426(14) 0.07310(8) 0.26039(9) 0.0257(3) Uani 1 1 d .
N3 N 0.84512(14) -0.00101(7) 0.21587(9) 0.0238(3) Uani 1 1 d .
N4 N 1.01723(13) 0.06103(7) 0.25894(9) 0.0228(3) Uani 1 1 d .
C1 C 0.70317(17) 0.10178(9) 0.33141(11) 0.0243(3) Uani 1 1 d .
C2 C 0.64138(17) 0.12264(10) 0.39751(11) 0.0279(4) Uani 1 1 d .
C3 C 0.6454(2) 0.07997(12) 0.46417(13) 0.0389(5) Uani 1 1 d .
H3 H 0.6866 0.0370 0.4679 0.047 Uiso 1 1 calc R
C4 C 0.5892(2) 0.09980(16) 0.52590(14) 0.0531(7) Uani 1 1 d .
H4 H 0.5927 0.0707 0.5718 0.064 Uiso 1 1 calc R
C5 C 0.5287(2) 0.16201(16) 0.51971(15) 0.0562(7) Uani 1 1 d .
H5 H 0.4910 0.1759 0.5619 0.067 Uiso 1 1 calc R
C6 C 0.5223(2) 0.20434(14) 0.45281(15) 0.0491(6) Uani 1 1 d .
H6 H 0.4797 0.2469 0.4489 0.059 Uiso 1 1 calc R
C7 C 0.5781(2) 0.18481(11) 0.39104(14) 0.0373(5) Uani 1 1 d .
H7 H 0.5730 0.2138 0.3447 0.045 Uiso 1 1 calc R
C8 C 0.92940(18) 0.14737(11) 0.40170(11) 0.0310(4) Uani 1 1 d .
H8 H 1.0061 0.1518 0.3799 0.037 Uiso 1 1 calc R
C9 C 0.8904(2) 0.21966(14) 0.4173(2) 0.0673(9) Uani 1 1 d .
H9A H 0.8507 0.2421 0.3636 0.101 Uiso 1 1 calc R
H9B H 0.9674 0.2450 0.4485 0.101 Uiso 1 1 calc R
H9C H 0.8282 0.2181 0.4498 0.101 Uiso 1 1 calc R
C10 C 0.9745(3) 0.10661(19) 0.48153(15) 0.0700(9) Uani 1 1 d .
H10A H 0.9902 0.0596 0.4681 0.105 Uiso 1 1 calc R
H10B H 0.9078 0.1076 0.5106 0.105 Uiso 1 1 calc R
H10C H 1.0549 0.1262 0.5177 0.105 Uiso 1 1 calc R
C11 C 0.50471(18) 0.05541(11) 0.23947(12) 0.0321(4) Uani 1 1 d .
H11 H 0.4633 0.0872 0.2707 0.038 Uiso 1 1 calc R
C12 C 0.4373(2) 0.06416(13) 0.14669(13) 0.0429(5) Uani 1 1 d .
H12A H 0.4762 0.0334 0.1147 0.064 Uiso 1 1 calc R
H12B H 0.4471 0.1112 0.1303 0.064 Uiso 1 1 calc R
H12C H 0.3451 0.0535 0.1351 0.064 Uiso 1 1 calc R
C13 C 0.4877(2) -0.01650(12) 0.26777(15) 0.0458(5) Uani 1 1 d .
H13A H 0.3952 -0.0262 0.2570 0.069 Uiso 1 1 calc R
H13B H 0.5315 -0.0208 0.3278 0.069 Uiso 1 1 calc R
H13C H 0.5253 -0.0488 0.2368 0.069 Uiso 1 1 calc R
C14 C 0.97514(16) 0.00039(9) 0.23230(10) 0.0225(3) Uani 1 1 d .
C15 C 1.05810(17) -0.05799(9) 0.22265(11) 0.0259(4) Uani 1 1 d .
C16 C 1.10763(19) -0.06119(10) 0.15427(12) 0.0328(4) Uani 1 1 d .
H16 H 1.0868 -0.0268 0.1126 0.039 Uiso 1 1 calc R
C17 C 1.1871(2) -0.11465(12) 0.14735(14) 0.0423(5) Uani 1 1 d .
H17 H 1.2209 -0.1168 0.1009 0.051 Uiso 1 1 calc R
C18 C 1.2174(2) -0.16459(11) 0.20735(17) 0.0458(6) Uani 1 1 d .
H18 H 1.2717 -0.2012 0.2021 0.055 Uiso 1 1 calc R
C19 C 1.1689(2) -0.16159(11) 0.27537(17) 0.0494(6) Uani 1 1 d .
H19 H 1.1901 -0.1962 0.3168 0.059 Uiso 1 1 calc R
C20 C 1.0895(2) -0.10822(11) 0.28321(14) 0.0393(5) Uani 1 1 d .
H20 H 1.0567 -0.1061 0.3301 0.047 Uiso 1 1 calc R
C21 C 0.75374(19) -0.05313(10) 0.17106(14) 0.0357(4) Uani 1 1 d .
H21 H 0.6654 -0.0326 0.1589 0.043 Uiso 1 1 calc R
C22 C 0.7720(2) -0.07175(17) 0.08543(18) 0.0636(8) Uani 1 1 d .
H22A H 0.6977 -0.0986 0.0531 0.095 Uiso 1 1 calc R
H22B H 0.8515 -0.0984 0.0941 0.095 Uiso 1 1 calc R
H22C H 0.7782 -0.0301 0.0547 0.095 Uiso 1 1 calc R
C23 C 0.7536(3) -0.11490(13) 0.2248(2) 0.0718(9) Uani 1 1 d .
H23A H 0.6759 -0.1420 0.1996 0.108 Uiso 1 1 calc R
H23B H 0.7538 -0.1004 0.2810 0.108 Uiso 1 1 calc R
H23C H 0.8309 -0.1423 0.2287 0.108 Uiso 1 1 calc R
C24 C 1.15680(16) 0.07783(9) 0.28180(12) 0.0276(4) Uani 1 1 d .
H24 H 1.1965 0.0502 0.2454 0.033 Uiso 1 1 calc R
C25 C 1.17725(19) 0.15223(10) 0.26556(13) 0.0356(4) Uani 1 1 d .
H25A H 1.1394 0.1621 0.2059 0.053 Uiso 1 1 calc R
H25B H 1.2702 0.1622 0.2820 0.053 Uiso 1 1 calc R
H25C H 1.1353 0.1805 0.2984 0.053 Uiso 1 1 calc R
C26 C 1.22477(19) 0.05906(11) 0.37264(13) 0.0394(5) Uani 1 1 d .
H26A H 1.2081 0.0112 0.3819 0.059 Uiso 1 1 calc R
H26B H 1.1916 0.0876 0.4099 0.059 Uiso 1 1 calc R
H26C H 1.3182 0.0663 0.3845 0.059 Uiso 1 1 calc R
C27 C 0.6461(2) 0.11031(11) 0.03211(13) 0.0379(5) Uani 1 1 d .
C28 C 0.92239(19) 0.12679(11) 0.07641(11) 0.0336(4) Uani 1 1 d .
C29 C 0.90016(19) 0.24160(10) 0.18370(13) 0.0344(4) Uani 1 1 d .
C30 C 0.63456(19) 0.21415(10) 0.15316(13) 0.0346(4) Uani 1 1 d .
C31 C 0.74148(18) 0.23937(11) 0.01304(13) 0.0367(5) Uani 1 1 d .

loop_
_atom_site_aniso_label
_atom_site_aniso_U_11
_atom_site_aniso_U_22
_atom_site_aniso_U_33
_atom_site_aniso_U_23
_atom_site_aniso_U_13
_atom_site_aniso_U_12
Mo 0.02408(10) 0.02526(10) 0.02317(10) 0.00433(6) 0.00764(7) 0.00233(6)
Si 0.0309(2) 0.0205(2) 0.0202(2) -0.00087(17) 0.00847(19) 0.00175(18)
O1 0.0548(11) 0.0858(14) 0.0547(10) -0.0306(10) 0.0171(9) -0.0274(10)
O2 0.0474(9) 0.0760(12) 0.0406(9) 0.0015(8) 0.0184(7) 0.0262(9)
O3 0.0404(9) 0.0438(9) 0.0790(12) -0.0187(9) 0.0086(8) -0.0043(7)
O4 0.0506(10) 0.0529(10) 0.0833(13) -0.0089(9) 0.0389(10) 0.0087(8)
O5 0.0454(9) 0.0758(12) 0.0616(11) 0.0468(10) 0.0187(8) 0.0168(9)
N1 0.0210(7) 0.0292(8) 0.0224(7) -0.0014(6) 0.0084(6) 0.0009(6)
N2 0.0230(7) 0.0293(8) 0.0270(7) -0.0015(6) 0.0107(6) -0.0014(6)
N3 0.0222(7) 0.0212(7) 0.0287(7) -0.0020(6) 0.0083(6) -0.0007(5)
N4 0.0212(7) 0.0230(7) 0.0242(7) -0.0020(6) 0.0070(6) 0.0014(6)
C1 0.0245(8) 0.0251(8) 0.0248(8) 0.0031(7) 0.0098(7) 0.0028(7)
C2 0.0223(8) 0.0396(10) 0.0231(8) -0.0043(7) 0.0084(7) 0.0002(7)
C3 0.0357(11) 0.0531(13) 0.0317(10) 0.0066(9) 0.0158(8) 0.0089(9)
C4 0.0442(13) 0.089(2) 0.0321(11) 0.0115(12) 0.0209(10) 0.0125(12)
C5 0.0426(13) 0.096(2) 0.0350(12) -0.0096(12) 0.0193(10) 0.0193(13)
C6 0.0396(12) 0.0612(15) 0.0493(13) -0.0127(12) 0.0172(10) 0.0158(11)
C7 0.0329(10) 0.0441(12) 0.0368(11) -0.0035(9) 0.0132(9) 0.0056(9)
C8 0.0255(9) 0.0414(11) 0.0261(9) -0.0096(8) 0.0079(7) -0.0018(8)
C9 0.0406(13) 0.0547(16) 0.109(2) -0.0485(16) 0.0263(14) -0.0118(11)
C10 0.0459(14) 0.123(3) 0.0320(12) 0.0193(15) -0.0036(10) -0.0167(16)
C11 0.0242(9) 0.0411(11) 0.0324(10) -0.0065(8) 0.0105(7) -0.0055(8)
C12 0.0324(10) 0.0556(13) 0.0368(11) -0.0048(10) 0.0041(9) -0.0092(10)
C13 0.0357(11) 0.0525(14) 0.0520(13) 0.0016(11) 0.0169(10) -0.0138(10)
C14 0.0243(8) 0.0240(8) 0.0194(8) 0.0000(6) 0.0066(6) 0.0016(7)
C15 0.0226(8) 0.0226(8) 0.0306(9) -0.0043(7) 0.0049(7) 0.0018(7)
C16 0.0330(10) 0.0337(10) 0.0313(9) -0.0032(8) 0.0088(8) 0.0060(8)
C17 0.0351(11) 0.0473(13) 0.0456(12) -0.0162(10) 0.0133(9) 0.0072(9)
C18 0.0331(11) 0.0331(11) 0.0655(15) -0.0132(10) 0.0055(10) 0.0103(9)
C19 0.0488(13) 0.0319(11) 0.0614(15) 0.0113(10) 0.0066(12) 0.0129(10)
C20 0.0437(12) 0.0346(11) 0.0405(11) 0.0077(9) 0.0137(9) 0.0091(9)
C21 0.0261(9) 0.0273(9) 0.0524(12) -0.0101(9) 0.0097(9) -0.0054(7)
C22 0.0407(13) 0.079(2) 0.0646(16) -0.0450(15) 0.0052(11) -0.0015(12)
C23 0.0555(16) 0.0332(13) 0.127(3) 0.0129(15) 0.0272(17) -0.0106(11)
C24 0.0205(8) 0.0283(9) 0.0331(9) -0.0059(7) 0.0064(7) 0.0007(7)
C25 0.0281(9) 0.0340(10) 0.0431(11) -0.0025(9) 0.0081(8) -0.0067(8)
C26 0.0308(10) 0.0383(11) 0.0401(11) -0.0030(9) -0.0038(8) 0.0036(8)
C27 0.0374(11) 0.0476(12) 0.0315(10) -0.0019(9) 0.0142(9) -0.0041(9)
C28 0.0358(10) 0.0405(11) 0.0234(9) 0.0050(8) 0.0070(8) 0.0061(8)
C29 0.0298(10) 0.0316(10) 0.0418(11) 0.0021(9) 0.0105(8) 0.0046(8)
C30 0.0356(10) 0.0289(10) 0.0395(11) 0.0013(8) 0.0113(9) 0.0003(8)
C31 0.0236(9) 0.0458(12) 0.0421(11) 0.0129(9) 0.0122(8) 0.0061(8)

loop_
_atom_type_symbol
_atom_type_description
_atom_type_scat_dispersion_real
_atom_type_scat_dispersion_imag
_atom_type_scat_source
C C 0.0033 0.0016 'International Tables Vol C Tables 4.2.6.8 and 6.1.1.4'
H H 0.0000 0.0000 'International Tables Vol C Tables 4.2.6.8 and 6.1.1.4'
N N 0.0061 0.0033 'International Tables Vol C Tables 4.2.6.8 and 6.1.1.4'
O O 0.0106 0.0060 'International Tables Vol C Tables 4.2.6.8 and 6.1.1.4'
Si Si 0.0817 0.0704 'International Tables Vol C Tables 4.2.6.8 and 6.1.1.4'
Mo Mo -1.6832 0.6857 'International Tables Vol C Tables 4.2.6.8 and 6.1.1.4'

loop_
_geom_angle_atom_site_label_1
_geom_angle_atom_site_label_2
_geom_angle_atom_site_label_3
_geom_angle
C31 Mo C29 90.57(9)
C31 Mo C30 93.35(8)
C29 Mo C30 87.45(8)
C31 Mo C27 87.60(9)
C29 Mo C27 177.42(8)
C30 Mo C27 90.84(8)
C31 Mo C28 93.38(8)
C29 Mo C28 92.38(8)
C30 Mo C28 173.27(8)
C27 Mo C28 89.55(8)
C31 Mo Si 178.70(7)
C29 Mo Si 90.23(6)
C30 Mo Si 87.70(6)
C27 Mo Si 91.63(6)
C28 Mo Si 85.57(6)
N3 Si N1 114.26(7)
N3 Si N4 67.05(6)
N1 Si N4 95.13(6)
N3 Si N2 93.58(6)
N1 Si N2 66.00(6)
N4 Si N2 145.44(6)
N3 Si C14 34.08(6)
N1 Si C14 109.80(6)
N4 Si C14 33.15(6)
N2 Si C14 123.97(6)
N3 Si C1 108.88(7)
N1 Si C1 33.75(6)
N4 Si C1 125.18(6)
N2 Si C1 32.48(6)
C14 Si C1 125.29(6)
N3 Si Mo 122.44(5)
N1 Si Mo 123.28(5)
N4 Si Mo 107.32(5)
N2 Si Mo 107.24(5)
C14 Si Mo 117.37(4)
C1 Si Mo 117.31(4)
C1 N1 C8 128.61(14)
C1 N1 Si 98.35(11)
C8 N1 Si 131.22(12)
C1 N2 C11 120.60(15)
C1 N2 Si 85.33(10)
C11 N2 Si 153.51(12)
C14 N3 C21 128.45(15)
C14 N3 Si 97.37(11)
C21 N3 Si 130.77(12)
C14 N4 C24 121.20(14)
C14 N4 Si 86.07(10)
C24 N4 Si 152.08(12)
N2 C1 N1 109.63(15)
N2 C1 C2 125.80(16)
N1 C1 C2 124.56(16)
N2 C1 Si 62.19(9)
N1 C1 Si 47.91(8)
C2 C1 Si 169.40(13)
C3 C2 C7 119.74(17)
C3 C2 C1 120.50(17)
C7 C2 C1 119.76(17)
C2 C3 C4 120.4(2)
C5 C4 C3 119.5(2)
C4 C5 C6 120.6(2)
C5 C6 C7 120.2(2)
C2 C7 C6 119.6(2)
N1 C8 C10 112.08(19)
N1 C8 C9 113.23(17)
C10 C8 C9 112.2(2)
N2 C11 C12 111.38(16)
N2 C11 C13 110.59(17)
C12 C11 C13 110.97(18)
N4 C14 N3 108.96(14)
N4 C14 C15 125.41(15)
N3 C14 C15 125.62(15)
N4 C14 Si 60.78(9)
N3 C14 Si 48.55(8)
C15 C14 Si 172.22(12)
C20 C15 C16 119.64(17)
C20 C15 C14 119.85(17)
C16 C15 C14 120.48(16)
C17 C16 C15 119.81(19)
C18 C17 C16 120.3(2)
C17 C18 C19 120.11(19)
C18 C19 C20 120.2(2)
C15 C20 C19 120.0(2)
N3 C21 C23 112.2(2)
N3 C21 C22 112.96(18)
C23 C21 C22 112.4(2)
N4 C24 C25 111.10(15)
N4 C24 C26 111.11(16)
C25 C24 C26 111.04(16)
O1 C27 Mo 176.1(2)
O2 C28 Mo 178.24(19)
O3 C29 Mo 176.84(19)
O4 C30 Mo 179.1(2)
O5 C31 Mo 179.1(2)

loop_
_geom_bond_atom_site_label_1
_geom_bond_atom_site_label_2
_geom_bond_distance
Mo C31 2.000(2)
Mo C29 2.032(2)
Mo C30 2.039(2)
Mo C27 2.039(2)
Mo C28 2.041(2)
Mo Si 2.5784(6)
Si N3 1.8052(15)
Si N1 1.8101(15)
Si N4 2.0894(15)
Si N2 2.1417(15)
Si C14 2.3884(17)
Si C1 2.4133(17)
O1 C27 1.140(3)
O2 C28 1.142(2)
O3 C29 1.145(3)
O4 C30 1.144(3)
O5 C31 1.147(2)
N1 C1 1.355(2)
N1 C8 1.468(2)
N2 C1 1.300(2)
N2 C11 1.485(2)
N3 C14 1.349(2)
N3 C21 1.469(2)
N4 C14 1.309(2)
N4 C24 1.480(2)
C1 C2 1.504(2)
C2 C3 1.386(3)
C2 C7 1.391(3)
C3 C4 1.396(3)
C4 C5 1.379(4)
C5 C6 1.380(4)
C6 C7 1.393(3)
C8 C10 1.510(3)
C8 C9 1.529(3)
C11 C12 1.518(3)
C11 C13 1.522(3)
C14 C15 1.495(2)
C15 C20 1.385(3)
C15 C16 1.397(3)
C16 C17 1.385(3)
C17 C18 1.374(3)
C18 C19 1.384(4)
C19 C20 1.387(3)
C21 C23 1.513(3)
C21 C22 1.544(3)
C24 C25 1.519(3)
C24 C26 1.526(3)

loop_
_geom_torsion_atom_site_label_1
_geom_torsion_atom_site_label_2
_geom_torsion_atom_site_label_3
_geom_torsion_atom_site_label_4
_geom_torsion
C31 Mo Si N3 -10(3)
C29 Mo Si N3 -137.85(8)
C30 Mo Si N3 134.71(8)
C27 Mo Si N3 43.94(8)
C28 Mo Si N3 -45.49(8)
C31 Mo Si N1 172(3)
C29 Mo Si N1 44.00(8)
C30 Mo Si N1 -43.44(8)
C27 Mo Si N1 -134.21(8)
C28 Mo Si N1 136.37(8)
C31 Mo Si N4 64(3)
C29 Mo Si N4 -64.46(7)
C30 Mo Si N4 -151.90(7)
C27 Mo Si N4 117.33(7)
C28 Mo Si N4 27.91(7)
C31 Mo Si N2 -116(3)
C29 Mo Si N2 116.20(7)
C30 Mo Si N2 28.76(7)
C27 Mo Si N2 -62.01(8)
C28 Mo Si N2 -151.43(7)
C31 Mo Si C14 29(3)
C29 Mo Si C14 -98.76(7)
C30 Mo Si C14 173.80(7)
C27 Mo Si C14 83.03(8)
C28 Mo Si C14 -6.39(8)
C31 Mo Si C1 -149(3)
C29 Mo Si C1 82.70(8)
C30 Mo Si C1 -4.74(8)
C27 Mo Si C1 -95.51(8)
C28 Mo Si C1 175.07(8)
N3 Si N1 C1 -87.96(12)
N4 Si N1 C1 -155.07(11)
N2 Si N1 C1 -5.18(10)
C14 Si N1 C1 -124.51(11)
Mo Si N1 C1 90.32(11)
N3 Si N1 C8 106.78(17)
N4 Si N1 C8 39.67(17)
N2 Si N1 C8 -170.44(18)
C14 Si N1 C8 70.23(17)
C1 Si N1 C8 -165.3(2)
Mo Si N1 C8 -74.94(17)
N3 Si N2 C1 120.37(11)
N1 Si N2 C1 5.36(10)
N4 Si N2 C1 67.10(15)
C14 Si N2 C1 103.82(11)
Mo Si N2 C1 -114.03(10)
N3 Si N2 C11 -70.7(3)
N1 Si N2 C11 174.2(3)
N4 Si N2 C11 -124.0(3)
C14 Si N2 C11 -87.3(3)
C1 Si N2 C11 168.9(3)
Mo Si N2 C11 54.9(3)
N1 Si N3 C14 -89.82(11)
N4 Si N3 C14 -4.65(10)
N2 Si N3 C14 -155.06(10)
C1 Si N3 C14 -125.74(10)
Mo Si N3 C14 91.88(11)
N1 Si N3 C21 110.21(17)
N4 Si N3 C21 -164.63(18)
N2 Si N3 C21 44.97(17)
C14 Si N3 C21 -160.0(2)
C1 Si N3 C21 74.28(17)
Mo Si N3 C21 -68.09(17)
N3 Si N4 C14 4.77(10)
N1 Si N4 C14 118.97(10)
N2 Si N4 C14 65.08(15)
C1 Si N4 C14 102.33(11)
Mo Si N4 C14 -113.79(9)
N3 Si N4 C24 173.1(3)
N1 Si N4 C24 -72.7(3)
N2 Si N4 C24 -126.6(2)
C14 Si N4 C24 168.3(3)
C1 Si N4 C24 -89.4(3)
Mo Si N4 C24 54.5(3)
C11 N2 C1 N1 178.78(16)
Si N2 C1 N1 -6.96(13)
C11 N2 C1 C2 -2.5(3)
Si N2 C1 C2 171.78(17)
C11 N2 C1 Si -174.27(18)
C8 N1 C1 N2 174.12(17)
Si N1 C1 N2 8.30(16)
C8 N1 C1 C2 -4.6(3)
Si N1 C1 C2 -170.46(15)
C8 N1 C1 Si 165.8(2)
N3 Si C1 N2 -65.51(12)
N1 Si C1 N2 -171.16(17)
N4 Si C1 N2 -140.26(11)
C14 Si C1 N2 -99.37(12)
Mo Si C1 N2 79.05(11)
N3 Si C1 N1 105.65(12)
N4 Si C1 N1 30.90(13)
N2 Si C1 N1 171.16(17)
C14 Si C1 N1 71.79(13)
Mo Si C1 N1 -109.80(11)
N3 Si C1 C2 153.6(7)
N1 Si C1 C2 47.9(7)
N4 Si C1 C2 78.8(7)
N2 Si C1 C2 -140.9(7)
C14 Si C1 C2 119.7(7)
Mo Si C1 C2 -61.9(7)
N2 C1 C2 C3 95.3(2)
N1 C1 C2 C3 -86.1(2)
Si C1 C2 C3 -128.1(6)
N2 C1 C2 C7 -83.7(2)
N1 C1 C2 C7 94.8(2)
Si C1 C2 C7 52.8(8)
C7 C2 C3 C4 -1.7(3)
C1 C2 C3 C4 179.3(2)
C2 C3 C4 C5 0.5(4)
C3 C4 C5 C6 0.6(4)
C4 C5 C6 C7 -0.6(4)
C3 C2 C7 C6 1.7(3)
C1 C2 C7 C6 -179.27(19)
C5 C6 C7 C2 -0.6(4)
C1 N1 C8 C10 74.4(3)
Si N1 C8 C10 -124.36(19)
C1 N1 C8 C9 -53.8(3)
Si N1 C8 C9 107.4(2)
C1 N2 C11 C12 145.16(18)
Si N2 C11 C12 -21.9(4)
C1 N2 C11 C13 -90.9(2)
Si N2 C11 C13 101.9(3)
C24 N4 C14 N3 -179.85(14)
Si N4 C14 N3 -6.22(13)
C24 N4 C14 C15 0.8(3)
Si N4 C14 C15 174.42(16)
C24 N4 C14 Si -173.64(17)
C21 N3 C14 N4 167.90(17)
Si N3 C14 N4 7.24(15)
C21 N3 C14 C15 -12.7(3)
Si N3 C14 C15 -173.39(15)
C21 N3 C14 Si 160.7(2)
N3 Si C14 N4 -172.15(16)
N1 Si C14 N4 -67.83(11)
N2 Si C14 N4 -141.65(10)
C1 Si C14 N4 -101.95(11)
Mo Si C14 N4 79.64(10)
N1 Si C14 N3 104.31(11)
N4 Si C14 N3 172.15(16)
N2 Si C14 N3 30.49(13)
C1 Si C14 N3 70.20(12)
Mo Si C14 N3 -108.22(10)
N3 Si C14 C15 43.7(9)
N1 Si C14 C15 148.0(9)
N4 Si C14 C15 -144.2(10)
N2 Si C14 C15 74.2(10)
C1 Si C14 C15 113.9(9)
Mo Si C14 C15 -64.5(10)
N4 C14 C15 C20 100.5(2)
N3 C14 C15 C20 -78.7(2)
Si C14 C15 C20 -118.3(9)
N4 C14 C15 C16 -77.5(2)
N3 C14 C15 C16 103.3(2)
Si C14 C15 C16 63.7(10)
C20 C15 C16 C17 0.3(3)
C14 C15 C16 C17 178.29(18)
C15 C16 C17 C18 0.1(3)
C16 C17 C18 C19 -0.2(3)
C17 C18 C19 C20 0.0(4)
C16 C15 C20 C19 -0.5(3)
C14 C15 C20 C19 -178.5(2)
C18 C19 C20 C15 0.3(4)
C14 N3 C21 C23 77.5(3)
Si N3 C21 C23 -128.23(19)
C14 N3 C21 C22 -50.8(3)
Si N3 C21 C22 103.5(2)
C14 N4 C24 C25 149.54(16)
Si N4 C24 C25 -16.8(3)
C14 N4 C24 C26 -86.3(2)
Si N4 C24 C26 107.4(3)
C31 Mo C27 O1 4(3)
C29 Mo C27 O1 49(4)
C30 Mo C27 O1 97(3)
C28 Mo C27 O1 -90(3)
Si Mo C27 O1 -175(3)
C31 Mo C28 O2 -145(6)
C29 Mo C28 O2 125(6)
C30 Mo C28 O2 36(6)
C27 Mo C28 O2 -57(6)
Si Mo C28 O2 35(6)
C31 Mo C29 O3 29(4)
C30 Mo C29 O3 -64(3)
C27 Mo C29 O3 -16(5)
C28 Mo C29 O3 123(3)
Si Mo C29 O3 -152(3)
C31 Mo C30 O4 -152(12)
C29 Mo C30 O4 -61(12)
C27 Mo C30 O4 121(12)
C28 Mo C30 O4 27(12)
Si Mo C30 O4 29(12)
C29 Mo C31 O5 169(100)
C30 Mo C31 O5 -103(11)
C27 Mo C31 O5 -13(11)
C28 Mo C31 O5 77(11)
Si Mo C31 O5 41(13)
